data_4076420
loop_
_publ_author_name
'Elorriaga, David'
'Carrillo-Hermosilla, Fernando'
'Anti\~nolo, Antonio'
'L\'opez-Solera, Isabel'
'Menot, B\'ereng\`ere'
'Fern\'andez-Gal\'an, Rafael'
'Villase\~nor, Elena'
'Otero, Antonio'

_publ_section_title
;
 New Alkylimido Niobium Complexes Supported by Guanidinate Ligands:
 Synthesis, Characterization, and Migratory Insertion Reactions
;
_journal_issue 5
_journal_name_full Organometallics
_journal_page_first 1840
_journal_paper_doi 10.1021/om201192w
_journal_volume 31
_journal_year 2012
_chemical_formula_moiety 'C92 H116 N12 Nb2, 2(C5 H12)'
_chemical_formula_sum 'C102 H140 N12 Nb2'
_chemical_formula_weight 1720.08
_chemical_name_systematic
; 
 ? 
;
_space_group_IT_number 14
_symmetry_cell_setting monoclinic
_symmetry_space_group_name_Hall '-P 2yn'
_symmetry_space_group_name_H-M 'P 1 21/n 1'
_atom_sites_solution_hydrogens geom
_atom_sites_solution_primary direct
_atom_sites_solution_secondary difmap
_audit_creation_method SHELXL-97
_cell_angle_alpha 90.00
_cell_angle_beta 90.00
_cell_angle_gamma 90.00
_cell_formula_units_Z 4
_cell_length_a 13.083(7)
_cell_length_b 22.920(12)
_cell_length_c 33.053(17)
_cell_measurement_reflns_used 907
_cell_measurement_temperature 230(2)
_cell_measurement_theta_max 13.22
_cell_measurement_theta_min 2.36
_cell_volume 9911(9)
_computing_cell_refinement 'Bruker SAINT'
_computing_data_collection 'Bruker APEX'
_computing_data_reduction 'Bruker SAINT'
_computing_molecular_graphics 'Bruker SHELXTL'
_computing_publication_material 'Bruker SHELXTL'
_computing_structure_refinement 'SHELXL-97 (Sheldrick, 1997)'
_computing_structure_solution 'SHELXS-97 (Sheldrick, 1990)'
_diffrn_ambient_temperature 230(2)
_diffrn_measured_fraction_theta_full 0.929
_diffrn_measured_fraction_theta_max 0.929
_diffrn_measurement_device_type 'CCD area detector'
_diffrn_measurement_method 'omega scan'
_diffrn_radiation_monochromator graphite
_diffrn_radiation_source 'fine-focus sealed tube'
_diffrn_radiation_type MoK\a
_diffrn_radiation_wavelength 0.71073
_diffrn_reflns_av_R_equivalents 0.2296
_diffrn_reflns_av_sigmaI/netI 0.3189
_diffrn_reflns_limit_h_max 16
_diffrn_reflns_limit_h_min -18
_diffrn_reflns_limit_k_max 31
_diffrn_reflns_limit_k_min -31
_diffrn_reflns_limit_l_max 43
_diffrn_reflns_limit_l_min -43
_diffrn_reflns_number 84423
_diffrn_reflns_theta_full 29.51
_diffrn_reflns_theta_max 29.51
_diffrn_reflns_theta_min 1.52
_exptl_absorpt_coefficient_mu 0.281
_exptl_absorpt_correction_T_max 0.7459
_exptl_absorpt_correction_T_min 0.6351
_exptl_absorpt_correction_type multi-scan
_exptl_absorpt_process_details SADABS
_exptl_crystal_colour Yellow
_exptl_crystal_density_diffrn 1.153
_exptl_crystal_density_method 'not measured'
_exptl_crystal_description Prismatic
_exptl_crystal_F_000 3672
_exptl_crystal_size_max 0.237
_exptl_crystal_size_mid 0.077
_exptl_crystal_size_min 0.049
_refine_diff_density_max 0.398
_refine_diff_density_min -0.520
_refine_diff_density_rms 0.079
_refine_ls_extinction_method none
_refine_ls_goodness_of_fit_ref 0.921
_refine_ls_hydrogen_treatment mixed
_refine_ls_matrix_type full
_refine_ls_number_parameters 1079
_refine_ls_number_reflns 25676
_refine_ls_number_restraints 0
_refine_ls_restrained_S_all 0.921
_refine_ls_R_factor_all 0.2854
_refine_ls_R_factor_gt 0.0956
_refine_ls_shift/su_max 0.008
_refine_ls_shift/su_mean 0.000
_refine_ls_structure_factor_coef Fsqd
_refine_ls_weighting_details 'calc w=1/[\s^2^(Fo^2^)+(0.0523P)^2^+0.0000P] where P=(Fo^2^+2Fc^2^)/3'
_refine_ls_weighting_scheme calc
_refine_ls_wR_factor_gt 0.1639
_refine_ls_wR_factor_ref 0.2287
_reflns_number_gt 8177
_reflns_number_total 25676
_reflns_threshold_expression >2sigma(I)
_cod_data_source_file om201192w_si_001.cif
_cod_data_source_block 17
_cod_depositor_comments
;
The following automatic conversions were performed:

'_symmetry_cell_setting' value 'Monoclinic' changed to 'monoclinic'
according to /home/saulius/struct/CIF-dictionaries/cif_core.dic
dictionary named 'cif_core.dic' version 2.4.1 from 2010-06-29.

Automatic conversion script
Id: cif_fix_values 1715 2011-07-08 13:25:40Z adriana 
;
_cod_original_sg_symbol_H-M P2(1)/n
_cod_database_code 4076420

loop_
_symmetry_equiv_pos_as_xyz
'x, y, z'
'-x+1/2, y+1/2, -z+1/2'
'-x, -y, -z'
'x-1/2, -y-1/2, z-1/2'

loop_
_atom_site_label
_atom_site_type_symbol
_atom_site_fract_x
_atom_site_fract_y
_atom_site_fract_z
_atom_site_U_iso_or_equiv
_atom_site_adp_type
_atom_site_occupancy
_atom_site_symmetry_multiplicity
_atom_site_calc_flag
_atom_site_refinement_flags
Nb1 Nb 0.06095(5) 0.21603(2) 0.038208(17) 0.04260(18) Uani 1 1 d .
Nb2 Nb 0.36045(5) 0.41458(3) 0.252787(17) 0.04360(18) Uani 1 1 d .
N1 N 0.1011(4) 0.1511(2) 0.01417(14) 0.0440(13) Uani 1 1 d .
N2 N -0.0389(4) 0.1739(2) 0.08188(14) 0.0502(15) Uani 1 1 d .
N3 N 0.0573(4) 0.2462(2) 0.10350(14) 0.0414(13) Uani 1 1 d .
N4 N -0.0573(5) 0.2009(3) 0.15081(19) 0.0573(19) Uani 1 1 d .
H4 H -0.091(5) 0.175(3) 0.1507(19) 0.04(2) Uiso 1 1 d .
N5 N -0.0600(4) 0.2442(2) 0.00143(15) 0.0496(14) Uani 1 1 d .
N6 N 0.1604(4) 0.2864(2) 0.01173(15) 0.0508(14) Uani 1 1 d .
C1 C 0.1334(6) 0.0959(3) -0.0040(2) 0.061(2) Uani 1 1 d .
C2 C 0.1127(7) 0.0479(3) 0.0264(2) 0.091(3) Uani 1 1 d .
H2A H 0.1466 0.0568 0.0514 0.109 Uiso 1 1 calc R
H2B H 0.1379 0.0115 0.0160 0.109 Uiso 1 1 calc R
H2C H 0.0404 0.0449 0.0310 0.109 Uiso 1 1 calc R
C3 C 0.0705(7) 0.0867(4) -0.0419(2) 0.100(3) Uani 1 1 d .
H3A H -0.0006 0.0849 -0.0349 0.120 Uiso 1 1 calc R
H3B H 0.0906 0.0508 -0.0546 0.120 Uiso 1 1 calc R
H3C H 0.0817 0.1186 -0.0602 0.120 Uiso 1 1 calc R
C4 C 0.2476(6) 0.0974(3) -0.0136(2) 0.071(2) Uani 1 1 d .
H4A1 H 0.2615 0.1291 -0.0317 0.086 Uiso 1 1 calc R
H4B2 H 0.2674 0.0613 -0.0260 0.086 Uiso 1 1 calc R
H4C3 H 0.2855 0.1028 0.0110 0.086 Uiso 1 1 calc R
C5 C -0.0141(5) 0.2067(3) 0.1133(2) 0.0465(17) Uani 1 1 d .
C6 C -0.0670(6) 0.2445(3) 0.1829(2) 0.066(2) Uani 1 1 d .
H6 H 0.0013 0.2526 0.1936 0.079 Uiso 1 1 calc R
C7 C -0.1308(6) 0.2175(4) 0.2164(2) 0.086(3) Uani 1 1 d .
H7A H -0.1980 0.2089 0.2063 0.103 Uiso 1 1 calc R
H7B H -0.1359 0.2444 0.2386 0.103 Uiso 1 1 calc R
H7C H -0.0989 0.1821 0.2255 0.103 Uiso 1 1 calc R
C8 C -0.1119(7) 0.3006(3) 0.1680(2) 0.089(3) Uani 1 1 d .
H8A H -0.0678 0.3173 0.1479 0.107 Uiso 1 1 calc R
H8B H -0.1189 0.3272 0.1903 0.107 Uiso 1 1 calc R
H8C H -0.1779 0.2932 0.1564 0.107 Uiso 1 1 calc R
C9 C -0.1137(6) 0.1262(3) 0.0816(2) 0.062(2) Uani 1 1 d .
H9 H -0.1111 0.1101 0.0541 0.074 Uiso 1 1 calc R
C10 C -0.0860(7) 0.0764(3) 0.1091(2) 0.096(3) Uani 1 1 d .
H10A H -0.0143 0.0683 0.1067 0.115 Uiso 1 1 calc R
H10B H -0.1245 0.0425 0.1016 0.115 Uiso 1 1 calc R
H10C H -0.1014 0.0868 0.1366 0.115 Uiso 1 1 calc R
C11 C -0.2231(6) 0.1477(4) 0.0871(2) 0.094(3) Uani 1 1 d .
H11A H -0.2302 0.1651 0.1133 0.113 Uiso 1 1 calc R
H11B H -0.2694 0.1154 0.0847 0.113 Uiso 1 1 calc R
H11C H -0.2385 0.1762 0.0667 0.113 Uiso 1 1 calc R
C12 C -0.0785(6) 0.3015(3) -0.0125(3) 0.064(2) Uani 1 1 d .
C13 C -0.1285(7) 0.3417(4) 0.0129(3) 0.086(3) Uani 1 1 d .
C14 C -0.1466(10) 0.3968(4) -0.0006(4) 0.126(4) Uani 1 1 d .
H14 H -0.1822 0.4225 0.0160 0.151 Uiso 1 1 calc R
C15 C -0.1150(10) 0.4154(5) -0.0371(5) 0.136(5) Uani 1 1 d .
H15 H -0.1249 0.4539 -0.0450 0.163 Uiso 1 1 calc R
C16 C -0.0669(8) 0.3756(5) -0.0629(3) 0.107(4) Uani 1 1 d .
H16 H -0.0469 0.3881 -0.0885 0.128 Uiso 1 1 calc R
C17 C -0.0478(7) 0.3184(4) -0.0518(3) 0.080(3) Uani 1 1 d .
C18 C -0.1664(8) 0.3231(4) 0.0536(3) 0.120(4) Uani 1 1 d .
H18A H -0.1109 0.3236 0.0726 0.144 Uiso 1 1 calc R
H18B H -0.1937 0.2843 0.0518 0.144 Uiso 1 1 calc R
H18C H -0.2190 0.3493 0.0625 0.144 Uiso 1 1 calc R
C19 C -0.0026(7) 0.2751(4) -0.0795(2) 0.100(3) Uani 1 1 d .
H19A H -0.0558 0.2564 -0.0947 0.120 Uiso 1 1 calc R
H19B H 0.0340 0.2464 -0.0641 0.120 Uiso 1 1 calc R
H19C H 0.0436 0.2943 -0.0977 0.120 Uiso 1 1 calc R
C21 C -0.1335(5) 0.2028(3) -0.00909(17) 0.0490(18) Uani 1 1 d .
H21 H -0.1176 0.1645 -0.0022 0.059 Uiso 1 1 calc R
C22 C -0.2242(5) 0.2102(3) -0.0278(2) 0.059(2) Uani 1 1 d .
H22 H -0.2405 0.2473 -0.0371 0.071 Uiso 1 1 calc R
C23 C -0.2988(5) 0.1632(3) -0.03441(19) 0.0534(19) Uani 1 1 d .
C24 C -0.3934(6) 0.1768(4) -0.0516(2) 0.076(2) Uani 1 1 d .
H24 H -0.4068 0.2149 -0.0597 0.091 Uiso 1 1 calc R
C25 C -0.4678(6) 0.1342(4) -0.0565(2) 0.082(3) Uani 1 1 d .
H25 H -0.5302 0.1441 -0.0680 0.098 Uiso 1 1 calc R
C26 C -0.4503(7) 0.0771(4) -0.0445(2) 0.082(3) Uani 1 1 d .
H26 H -0.5011 0.0490 -0.0469 0.099 Uiso 1 1 calc R
C27 C -0.3571(7) 0.0631(3) -0.0290(2) 0.074(2) Uani 1 1 d .
H27 H -0.3435 0.0247 -0.0218 0.089 Uiso 1 1 calc R
C28 C -0.2821(6) 0.1049(4) -0.0237(2) 0.072(2) Uani 1 1 d .
H28 H -0.2193 0.0941 -0.0128 0.086 Uiso 1 1 calc R
C31 C 0.1982(6) 0.3300(3) -0.0156(2) 0.0561(19) Uani 1 1 d .
C32 C 0.1789(7) 0.3886(4) -0.0081(3) 0.077(2) Uani 1 1 d .
C33 C 0.2136(8) 0.4291(4) -0.0359(3) 0.102(3) Uani 1 1 d .
H33 H 0.2011 0.4686 -0.0315 0.122 Uiso 1 1 calc R
C34 C 0.2654(9) 0.4124(5) -0.0694(3) 0.120(4) Uani 1 1 d .
H34 H 0.2867 0.4402 -0.0881 0.144 Uiso 1 1 calc R
C35 C 0.2866(8) 0.3542(5) -0.0759(3) 0.103(3) Uani 1 1 d .
H35 H 0.3237 0.3436 -0.0987 0.124 Uiso 1 1 calc R
C36 C 0.2537(7) 0.3103(4) -0.0489(3) 0.079(3) Uani 1 1 d .
C37 C 0.1190(7) 0.4077(3) 0.0280(2) 0.094(3) Uani 1 1 d .
H37A H 0.0862 0.4443 0.0223 0.112 Uiso 1 1 calc R
H37B H 0.1641 0.4123 0.0507 0.112 Uiso 1 1 calc R
H37C H 0.0681 0.3789 0.0343 0.112 Uiso 1 1 calc R
C38 C 0.2780(7) 0.2483(4) -0.0571(2) 0.095(3) Uani 1 1 d .
H38A H 0.3300 0.2353 -0.0386 0.114 Uiso 1 1 calc R
H38B H 0.3022 0.2443 -0.0844 0.114 Uiso 1 1 calc R
H38C H 0.2176 0.2250 -0.0535 0.114 Uiso 1 1 calc R
C41 C 0.2073(5) 0.2570(3) 0.03809(18) 0.0449(17) Uani 1 1 d .
C42 C 0.3171(5) 0.2616(3) 0.0517(2) 0.061(2) Uani 1 1 d .
H42A H 0.3572 0.2800 0.0306 0.073 Uiso 1 1 calc R
H42B H 0.3207 0.2862 0.0756 0.073 Uiso 1 1 calc R
C43 C 0.3617(6) 0.2035(4) 0.0612(2) 0.061(2) Uani 1 1 d .
C44 C 0.3140(7) 0.1648(3) 0.0869(2) 0.071(2) Uani 1 1 d .
H44 H 0.2524 0.1754 0.0989 0.085 Uiso 1 1 calc R
C45 C 0.3552(9) 0.1107(4) 0.0953(3) 0.102(3) Uani 1 1 d .
H45 H 0.3212 0.0855 0.1128 0.122 Uiso 1 1 calc R
C46 C 0.4446(14) 0.0940(6) 0.0783(4) 0.150(8) Uani 1 1 d .
H46 H 0.4719 0.0573 0.0836 0.180 Uiso 1 1 calc R
C47 C 0.4933(11) 0.1315(7) 0.0535(4) 0.156(8) Uani 1 1 d .
H47 H 0.5554 0.1204 0.0421 0.187 Uiso 1 1 calc R
C48 C 0.4538(7) 0.1856(5) 0.0446(2) 0.098(3) Uani 1 1 d .
H48 H 0.4892 0.2105 0.0273 0.118 Uiso 1 1 calc R
C51 C 0.1286(5) 0.2697(3) 0.13107(18) 0.0399(16) Uani 1 1 d .
C52 C 0.1724(5) 0.2370(3) 0.16205(18) 0.0429(16) Uani 1 1 d .
H52 H 0.1514 0.1986 0.1659 0.052 Uiso 1 1 calc R
C53 C 0.2470(5) 0.2604(3) 0.18732(18) 0.0448(17) Uani 1 1 d .
H53 H 0.2726 0.2384 0.2087 0.054 Uiso 1 1 calc R
C54 C 0.2835(5) 0.3169(3) 0.18052(19) 0.0495(18) Uani 1 1 d .
C55 C 0.2411(5) 0.3489(3) 0.15010(19) 0.0489(17) Uani 1 1 d .
H55 H 0.2644 0.3867 0.1455 0.059 Uiso 1 1 calc R
C56 C 0.1643(5) 0.3264(3) 0.12600(18) 0.0530(19) Uani 1 1 d .
H56 H 0.1359 0.3497 0.1059 0.064 Uiso 1 1 calc R
N1A N 0.3308(4) 0.4106(2) 0.30441(15) 0.0536(15) Uani 1 1 d .
N2A N 0.4735(4) 0.3437(2) 0.25361(17) 0.0561(15) Uani 1 1 d .
N3A N 0.3577(4) 0.3441(2) 0.20653(14) 0.0458(14) Uani 1 1 d .
N4A N 0.4826(6) 0.2667(3) 0.2051(2) 0.065(2) Uani 1 1 d .
H4A H 0.506(4) 0.250(2) 0.2197(16) 0.014(19) Uiso 1 1 d .
N5A N 0.4743(4) 0.4794(2) 0.25149(15) 0.0470(14) Uani 1 1 d .
N6A N 0.2534(4) 0.4801(3) 0.22615(15) 0.0496(14) Uani 1 1 d .
C1A C 0.3065(6) 0.4017(4) 0.3465(2) 0.072(2) Uani 1 1 d .
C2A C 0.3776(8) 0.4401(6) 0.3717(3) 0.191(7) Uani 1 1 d .
H2A1 H 0.4442 0.4227 0.3727 0.229 Uiso 1 1 calc R
H2A2 H 0.3509 0.4437 0.3986 0.229 Uiso 1 1 calc R
H2A3 H 0.3823 0.4780 0.3595 0.229 Uiso 1 1 calc R
C3A C 0.3197(11) 0.3389(5) 0.3568(3) 0.199(7) Uani 1 1 d .
H3A1 H 0.2809 0.3155 0.3382 0.239 Uiso 1 1 calc R
H3A2 H 0.2959 0.3320 0.3839 0.239 Uiso 1 1 calc R
H3A3 H 0.3907 0.3287 0.3549 0.239 Uiso 1 1 calc R
C4A C 0.1981(6) 0.4195(4) 0.3548(2) 0.089(3) Uani 1 1 d .
H4A4 H 0.1916 0.4610 0.3518 0.107 Uiso 1 1 calc R
H4A5 H 0.1800 0.4087 0.3820 0.107 Uiso 1 1 calc R
H4A6 H 0.1534 0.4003 0.3361 0.107 Uiso 1 1 calc R
C5A C 0.4398(6) 0.3155(3) 0.2216(2) 0.0549(19) Uani 1 1 d .
C6A C 0.4895(6) 0.2494(4) 0.1635(3) 0.077(2) Uani 1 1 d .
H6A H 0.4200 0.2424 0.1536 0.093 Uiso 1 1 calc R
C7A C 0.5473(7) 0.1924(4) 0.1613(3) 0.105(3) Uani 1 1 d .
H7A1 H 0.6172 0.1988 0.1688 0.126 Uiso 1 1 calc R
H7A2 H 0.5444 0.1775 0.1341 0.126 Uiso 1 1 calc R
H7A3 H 0.5168 0.1648 0.1794 0.126 Uiso 1 1 calc R
C8A C 0.5355(9) 0.2949(4) 0.1378(3) 0.123(4) Uani 1 1 d .
H8A1 H 0.4996 0.3310 0.1416 0.148 Uiso 1 1 calc R
H8A2 H 0.5309 0.2833 0.1099 0.148 Uiso 1 1 calc R
H8A3 H 0.6060 0.2999 0.1450 0.148 Uiso 1 1 calc R
C9A C 0.5669(7) 0.3286(4) 0.2772(3) 0.083(3) Uani 1 1 d .
H9A H 0.5685 0.3573 0.2992 0.100 Uiso 1 1 calc R
C10A C 0.6646(6) 0.3396(4) 0.2538(3) 0.105(3) Uani 1 1 d .
H10D H 0.7223 0.3301 0.2705 0.126 Uiso 1 1 calc R
H10E H 0.6679 0.3800 0.2462 0.126 Uiso 1 1 calc R
H10F H 0.6654 0.3157 0.2300 0.126 Uiso 1 1 calc R
C11A C 0.5608(8) 0.2720(4) 0.2980(3) 0.122(4) Uani 1 1 d .
H11D H 0.4990 0.2702 0.3136 0.147 Uiso 1 1 calc R
H11E H 0.6186 0.2675 0.3156 0.147 Uiso 1 1 calc R
H11F H 0.5608 0.2411 0.2783 0.147 Uiso 1 1 calc R
C12A C 0.4814(5) 0.5274(3) 0.2239(2) 0.0537(19) Uani 1 1 d .
C13A C 0.4526(7) 0.5824(4) 0.2367(3) 0.076(2) Uani 1 1 d .
C14A C 0.4603(8) 0.6285(4) 0.2085(4) 0.107(4) Uani 1 1 d .
H14A H 0.4399 0.6659 0.2159 0.129 Uiso 1 1 calc R
C15A C 0.4966(11) 0.6191(6) 0.1710(4) 0.135(5) Uani 1 1 d .
H15A H 0.5023 0.6504 0.1532 0.163 Uiso 1 1 calc R
C16A C 0.5245(8) 0.5661(6) 0.1588(3) 0.109(4) Uani 1 1 d .
H16A H 0.5469 0.5606 0.1323 0.130 Uiso 1 1 calc R
C17A C 0.5203(6) 0.5176(4) 0.1859(3) 0.078(2) Uani 1 1 d .
C18A C 0.4150(7) 0.5936(3) 0.2782(3) 0.094(3) Uani 1 1 d .
H18D H 0.3796 0.5598 0.2880 0.113 Uiso 1 1 calc R
H18E H 0.3692 0.6263 0.2779 0.113 Uiso 1 1 calc R
H18F H 0.4719 0.6020 0.2956 0.113 Uiso 1 1 calc R
C19A C 0.5546(7) 0.4579(4) 0.1728(2) 0.106(3) Uani 1 1 d .
H19D H 0.6081 0.4445 0.1904 0.127 Uiso 1 1 calc R
H19E H 0.5796 0.4597 0.1455 0.127 Uiso 1 1 calc R
H19F H 0.4979 0.4314 0.1741 0.127 Uiso 1 1 calc R
C21A C 0.5490(5) 0.4767(3) 0.28039(19) 0.0466(17) Uani 1 1 d .
H21A H 0.5378 0.4499 0.3011 0.056 Uiso 1 1 calc R
C22A C 0.6362(5) 0.5073(3) 0.28302(18) 0.0523(18) Uani 1 1 d .
H22A H 0.6477 0.5354 0.2632 0.063 Uiso 1 1 calc R
C23A C 0.7152(5) 0.5005(3) 0.3143(2) 0.0518(18) Uani 1 1 d .
C24A C 0.7094(6) 0.4573(3) 0.3439(2) 0.064(2) Uani 1 1 d .
H24A H 0.6536 0.4322 0.3444 0.077 Uiso 1 1 calc R
C25A C 0.7864(7) 0.4513(3) 0.3727(2) 0.076(2) Uani 1 1 d .
H25A H 0.7808 0.4227 0.3926 0.091 Uiso 1 1 calc R
C26A C 0.8694(7) 0.4868(4) 0.3722(3) 0.091(3) Uani 1 1 d .
H26A H 0.9206 0.4821 0.3914 0.110 Uiso 1 1 calc R
C27A C 0.8778(6) 0.5295(4) 0.3433(3) 0.083(3) Uani 1 1 d .
H27A H 0.9341 0.5543 0.3432 0.100 Uiso 1 1 calc R
C28A C 0.8021(6) 0.5355(3) 0.3145(2) 0.066(2) Uani 1 1 d .
H28A H 0.8095 0.5638 0.2945 0.079 Uiso 1 1 calc R
C31A C 0.2149(6) 0.5364(3) 0.2149(2) 0.058(2) Uani 1 1 d .
C32A C 0.1690(6) 0.5708(4) 0.2440(3) 0.072(2) Uani 1 1 d .
C33A C 0.1412(7) 0.6268(4) 0.2324(4) 0.105(3) Uani 1 1 d .
H33A H 0.1105 0.6514 0.2512 0.126 Uiso 1 1 calc R
C34A C 0.1581(8) 0.6470(5) 0.1935(4) 0.116(4) Uani 1 1 d .
H34A H 0.1421 0.6853 0.1869 0.139 Uiso 1 1 calc R
C35A C 0.1976(8) 0.6113(5) 0.1652(3) 0.102(3) Uani 1 1 d .
H35A H 0.2053 0.6244 0.1388 0.123 Uiso 1 1 calc R
C36A C 0.2268(6) 0.5553(4) 0.1754(3) 0.070(2) Uani 1 1 d .
C37A C 0.1511(6) 0.5484(3) 0.2855(2) 0.089(3) Uani 1 1 d .
H37D H 0.0859 0.5292 0.2866 0.107 Uiso 1 1 calc R
H37E H 0.1518 0.5803 0.3043 0.107 Uiso 1 1 calc R
H37F H 0.2040 0.5212 0.2925 0.107 Uiso 1 1 calc R
C38A C 0.2704(7) 0.5166(4) 0.1428(2) 0.090(3) Uani 1 1 d .
H38D H 0.2178 0.4912 0.1327 0.108 Uiso 1 1 calc R
H38E H 0.3251 0.4936 0.1538 0.108 Uiso 1 1 calc R
H38F H 0.2960 0.5403 0.1211 0.108 Uiso 1 1 calc R
C41A C 0.2094(6) 0.4325(3) 0.23189(19) 0.0552(19) Uani 1 1 d .
C42A C 0.0973(6) 0.4181(4) 0.2250(2) 0.078(2) Uani 1 1 d .
H42C H 0.0585 0.4542 0.2244 0.094 Uiso 1 1 calc R
H42D H 0.0901 0.3995 0.1988 0.094 Uiso 1 1 calc R
C43A C 0.0527(6) 0.3789(4) 0.2566(2) 0.068(2) Uani 1 1 d .
C44A C -0.0350(7) 0.3953(5) 0.2771(3) 0.116(4) Uani 1 1 d .
H44A H -0.0667 0.4306 0.2711 0.139 Uiso 1 1 calc R
C45A C -0.0754(11) 0.3585(8) 0.3067(5) 0.167(10) Uani 1 1 d .
H45A H -0.1348 0.3686 0.3205 0.200 Uiso 1 1 calc R
C46A C -0.0281(14) 0.3096(8) 0.3146(5) 0.168(8) Uani 1 1 d .
H46A H -0.0572 0.2854 0.3340 0.202 Uiso 1 1 calc R
C47A C 0.0601(10) 0.2911(4) 0.2969(3) 0.117(4) Uani 1 1 d .
H47A H 0.0920 0.2566 0.3047 0.141 Uiso 1 1 calc R
C48A C 0.0995(7) 0.3265(4) 0.2668(3) 0.089(3) Uani 1 1 d .
H48A H 0.1584 0.3151 0.2532 0.107 Uiso 1 1 calc R
C61 C 0.5404(14) -0.0354(7) 0.3832(5) 0.207(7) Uani 1 1 d .
H61A H 0.5511 -0.0103 0.4061 0.311 Uiso 1 1 calc R
H61B H 0.5506 -0.0752 0.3912 0.311 Uiso 1 1 calc R
H61C H 0.4719 -0.0305 0.3734 0.311 Uiso 1 1 calc R
C62 C 0.6132(13) -0.0201(9) 0.3512(5) 0.199(7) Uani 1 1 d .
H62A H 0.6024 -0.0461 0.3284 0.239 Uiso 1 1 calc R
H62B H 0.6820 -0.0268 0.3612 0.239 Uiso 1 1 calc R
C63 C 0.6057(15) 0.0419(8) 0.3364(6) 0.195(8) Uani 1 1 d .
H63A H 0.5373 0.0478 0.3259 0.234 Uiso 1 1 calc R
H63B H 0.6136 0.0675 0.3596 0.234 Uiso 1 1 calc R
C64 C 0.6735(14) 0.0589(11) 0.3076(6) 0.253(12) Uani 1 1 d .
H64A H 0.6587 0.0375 0.2830 0.304 Uiso 1 1 calc R
H64B H 0.7414 0.0476 0.3164 0.304 Uiso 1 1 calc R
C65 C 0.6755(14) 0.1216(6) 0.2977(5) 0.221(9) Uani 1 1 d .
H65A H 0.6535 0.1437 0.3208 0.332 Uiso 1 1 calc R
H65B H 0.6305 0.1290 0.2754 0.332 Uiso 1 1 calc R
H65C H 0.7438 0.1329 0.2906 0.332 Uiso 1 1 calc R
C71 C 0.5923(14) 0.3680(12) -0.0566(6) 0.265(12) Uani 1 1 d .
H71A H 0.5587 0.3415 -0.0747 0.397 Uiso 1 1 calc R
H71B H 0.6650 0.3644 -0.0596 0.397 Uiso 1 1 calc R
H71C H 0.5720 0.4073 -0.0628 0.397 Uiso 1 1 calc R
C72 C 0.5634(18) 0.3541(12) -0.0146(14) 0.37(3) Uani 1 1 d .
H72A H 0.5111 0.3241 -0.0138 0.446 Uiso 1 1 calc R
H72B H 0.6221 0.3411 0.0009 0.446 Uiso 1 1 calc R
C73 C 0.529(3) 0.4031(15) -0.0010(10) 0.39(3) Uani 1 1 d .
H73A H 0.4611 0.4089 -0.0124 0.472 Uiso 1 1 calc R
H73B H 0.5720 0.4339 -0.0116 0.472 Uiso 1 1 calc R
C74 C 0.522(3) 0.4105(18) 0.0389(9) 0.39(2) Uani 1 1 d .
H74A H 0.5797 0.4347 0.0465 0.465 Uiso 1 1 calc R
H74B H 0.5345 0.3724 0.0508 0.465 Uiso 1 1 calc R
C75 C 0.4360(16) 0.4338(7) 0.0600(4) 0.229(8) Uani 1 1 d .
H75A H 0.4588 0.4624 0.0792 0.344 Uiso 1 1 calc R
H75B H 0.4009 0.4030 0.0739 0.344 Uiso 1 1 calc R
H75C H 0.3904 0.4519 0.0409 0.344 Uiso 1 1 calc R

loop_
_atom_site_aniso_label
_atom_site_aniso_U_11
_atom_site_aniso_U_22
_atom_site_aniso_U_33
_atom_site_aniso_U_23
_atom_site_aniso_U_13
_atom_site_aniso_U_12
Nb1 0.0371(4) 0.0464(4) 0.0444(4) -0.0015(3) -0.0061(3) -0.0025(3)
Nb2 0.0358(4) 0.0478(4) 0.0472(4) -0.0078(3) -0.0064(3) -0.0021(3)
N1 0.038(3) 0.036(3) 0.058(3) -0.004(2) -0.003(3) -0.005(3)
N2 0.045(4) 0.065(4) 0.040(3) -0.009(3) -0.007(3) -0.019(3)
N3 0.030(3) 0.049(3) 0.046(3) -0.004(2) -0.011(2) -0.013(3)
N4 0.049(5) 0.074(5) 0.050(4) -0.007(4) -0.004(3) -0.005(4)
N5 0.053(4) 0.044(3) 0.052(3) 0.001(3) -0.015(3) 0.001(3)
N6 0.055(4) 0.052(4) 0.045(3) 0.006(3) -0.004(3) -0.005(3)
C1 0.049(5) 0.056(5) 0.079(6) -0.011(4) -0.003(4) 0.009(4)
C2 0.091(7) 0.057(5) 0.125(8) -0.001(5) 0.024(6) 0.013(5)
C3 0.083(7) 0.108(7) 0.108(7) -0.059(6) -0.017(5) 0.004(6)
C4 0.062(6) 0.063(5) 0.089(6) -0.018(4) -0.004(4) 0.014(4)
C5 0.038(4) 0.053(5) 0.049(4) -0.002(3) -0.002(3) 0.012(4)
C6 0.047(5) 0.090(6) 0.061(5) -0.017(5) -0.002(4) -0.003(5)
C7 0.063(6) 0.137(8) 0.058(5) -0.006(5) 0.010(4) 0.021(6)
C8 0.100(8) 0.085(7) 0.082(6) -0.016(5) 0.017(5) 0.013(6)
C9 0.060(6) 0.067(5) 0.058(5) 0.004(4) -0.016(4) -0.019(4)
C10 0.118(8) 0.090(7) 0.079(6) 0.003(5) 0.002(5) -0.022(6)
C11 0.048(6) 0.146(9) 0.089(6) -0.012(5) -0.002(5) -0.035(6)
C12 0.066(6) 0.047(5) 0.080(6) 0.001(4) -0.035(5) -0.004(4)
C13 0.102(8) 0.051(6) 0.104(8) 0.000(5) -0.044(6) 0.016(5)
C14 0.165(12) 0.066(7) 0.146(11) 0.001(7) -0.065(9) 0.037(7)
C15 0.155(12) 0.046(7) 0.206(15) 0.032(8) -0.088(11) -0.008(7)
C16 0.114(9) 0.084(8) 0.123(9) 0.044(7) -0.056(7) -0.012(7)
C17 0.084(7) 0.069(6) 0.086(7) 0.014(5) -0.035(5) -0.027(5)
C18 0.136(10) 0.127(9) 0.097(8) -0.034(6) -0.030(7) 0.063(7)
C19 0.109(8) 0.112(8) 0.079(7) 0.012(6) -0.013(6) -0.038(7)
C21 0.059(5) 0.048(4) 0.041(4) 0.004(3) -0.003(4) -0.001(4)
C22 0.046(5) 0.060(5) 0.071(5) -0.002(4) -0.021(4) -0.002(4)
C23 0.045(5) 0.070(5) 0.045(4) -0.010(4) -0.006(3) 0.010(4)
C24 0.062(6) 0.084(6) 0.083(6) -0.025(5) -0.020(5) 0.012(5)
C25 0.048(6) 0.103(7) 0.094(7) -0.033(6) -0.026(5) 0.010(6)
C26 0.057(6) 0.108(8) 0.082(6) -0.031(5) -0.007(5) -0.011(6)
C27 0.065(6) 0.075(6) 0.083(6) -0.014(4) -0.012(5) -0.009(5)
C28 0.056(6) 0.077(6) 0.083(6) -0.010(4) -0.019(4) -0.008(5)
C31 0.050(5) 0.061(5) 0.057(5) 0.015(4) -0.011(4) -0.014(4)
C32 0.090(7) 0.059(6) 0.081(6) 0.008(5) -0.008(5) -0.016(5)
C33 0.128(10) 0.077(7) 0.102(8) 0.029(6) -0.013(7) -0.025(6)
C34 0.141(11) 0.119(10) 0.099(9) 0.040(8) 0.008(7) -0.023(9)
C35 0.101(8) 0.127(9) 0.082(7) 0.016(7) 0.019(5) -0.005(8)
C36 0.073(7) 0.088(7) 0.074(6) 0.029(5) -0.001(5) -0.017(5)
C37 0.114(8) 0.071(6) 0.095(7) -0.005(5) -0.008(6) -0.005(6)
C38 0.109(8) 0.099(7) 0.076(6) 0.003(5) 0.026(5) 0.006(6)
C41 0.044(5) 0.046(4) 0.045(4) -0.008(3) 0.000(3) -0.013(3)
C42 0.038(5) 0.068(5) 0.077(5) 0.008(4) -0.001(4) -0.013(4)
C43 0.039(5) 0.094(7) 0.048(5) -0.010(4) -0.011(4) 0.006(5)
C44 0.084(7) 0.065(6) 0.064(5) -0.007(4) -0.016(5) 0.021(5)
C45 0.142(11) 0.088(8) 0.076(7) -0.013(5) -0.031(7) 0.032(7)
C46 0.21(2) 0.117(12) 0.127(13) -0.069(9) -0.113(13) 0.093(12)
C47 0.115(12) 0.213(18) 0.139(13) -0.107(11) -0.079(10) 0.122(13)
C48 0.047(6) 0.183(11) 0.065(6) -0.032(6) -0.013(5) 0.005(6)
C51 0.026(4) 0.049(4) 0.045(4) -0.010(3) 0.002(3) -0.001(3)
C52 0.039(4) 0.043(4) 0.046(4) -0.005(3) 0.001(3) 0.001(3)
C53 0.042(4) 0.050(4) 0.042(4) 0.000(3) -0.006(3) 0.009(4)
C54 0.047(5) 0.061(5) 0.041(4) -0.008(3) -0.010(3) 0.007(4)
C55 0.046(5) 0.044(4) 0.057(4) -0.010(3) -0.012(4) -0.006(3)
C56 0.069(6) 0.045(4) 0.045(4) -0.004(3) -0.013(4) -0.002(4)
N1A 0.047(4) 0.062(4) 0.052(4) -0.004(3) 0.000(3) 0.003(3)
N2A 0.043(4) 0.049(4) 0.076(4) -0.012(3) -0.018(3) 0.008(3)
N3A 0.036(3) 0.051(3) 0.051(3) -0.012(3) -0.009(3) 0.005(3)
N4A 0.058(5) 0.053(5) 0.084(6) -0.009(4) -0.018(4) 0.012(4)
N5A 0.036(3) 0.057(4) 0.048(3) -0.002(3) -0.010(3) -0.010(3)
N6A 0.044(4) 0.052(4) 0.052(4) -0.001(3) -0.012(3) -0.002(3)
C1A 0.057(6) 0.113(7) 0.046(5) 0.007(4) 0.002(4) 0.004(5)
C2A 0.114(10) 0.41(2) 0.046(6) -0.021(8) 0.001(6) -0.107(12)
C3A 0.258(17) 0.191(13) 0.148(11) 0.116(10) 0.108(10) 0.117(12)
C4A 0.074(7) 0.131(8) 0.063(5) -0.009(5) 0.013(4) -0.008(6)
C5A 0.050(5) 0.044(5) 0.070(5) -0.006(4) 0.001(4) -0.006(4)
C6A 0.061(6) 0.097(7) 0.074(6) -0.031(5) -0.008(5) 0.007(5)
C7A 0.095(8) 0.093(7) 0.125(8) -0.051(6) 0.020(6) 0.027(6)
C8A 0.151(11) 0.131(9) 0.087(7) -0.030(6) 0.023(7) -0.005(8)
C9A 0.065(7) 0.070(6) 0.115(7) -0.018(5) -0.040(6) 0.017(5)
C10A 0.049(6) 0.103(7) 0.164(9) -0.024(6) -0.037(6) 0.016(5)
C11A 0.124(10) 0.114(9) 0.129(9) -0.005(7) -0.050(7) 0.038(7)
C12A 0.039(5) 0.062(5) 0.061(5) 0.002(4) -0.013(4) -0.013(4)
C13A 0.077(6) 0.071(6) 0.079(6) 0.008(5) -0.035(5) -0.018(5)
C14A 0.119(10) 0.066(7) 0.137(10) 0.027(7) -0.042(8) -0.008(6)
C15A 0.159(13) 0.108(10) 0.139(12) 0.046(10) -0.066(10) -0.054(10)
C16A 0.108(9) 0.149(10) 0.068(7) 0.036(8) -0.004(6) -0.060(8)
C17A 0.059(6) 0.106(7) 0.068(6) -0.012(6) -0.013(5) -0.024(5)
C18A 0.089(7) 0.070(6) 0.122(8) -0.020(5) -0.030(6) 0.005(5)
C19A 0.102(8) 0.157(10) 0.060(6) -0.017(6) 0.023(5) -0.011(7)
C21A 0.043(5) 0.034(4) 0.063(5) -0.007(3) -0.003(4) -0.001(3)
C22A 0.042(5) 0.066(5) 0.049(4) 0.008(3) -0.015(3) -0.008(4)
C23A 0.046(5) 0.048(4) 0.061(5) -0.005(4) -0.004(4) -0.005(4)
C24A 0.058(5) 0.059(5) 0.075(5) 0.000(4) -0.018(4) -0.004(4)
C25A 0.085(7) 0.065(6) 0.078(6) 0.003(4) -0.017(5) 0.005(5)
C26A 0.075(7) 0.097(7) 0.102(7) 0.000(6) -0.050(6) -0.007(6)
C27A 0.054(6) 0.092(7) 0.104(7) -0.006(5) -0.032(5) -0.016(5)
C28A 0.056(6) 0.068(5) 0.073(5) -0.002(4) -0.013(4) -0.014(4)
C31A 0.056(5) 0.055(5) 0.064(5) 0.002(4) -0.017(4) 0.003(4)
C32A 0.055(6) 0.070(6) 0.091(7) -0.012(5) -0.013(5) 0.022(4)
C33A 0.089(8) 0.078(7) 0.148(10) -0.019(6) -0.018(7) 0.035(6)
C34A 0.102(9) 0.087(8) 0.158(12) 0.032(8) -0.053(8) 0.009(7)
C35A 0.102(9) 0.109(9) 0.096(8) 0.015(7) -0.033(6) 0.017(7)
C36A 0.065(6) 0.064(6) 0.081(6) 0.004(5) -0.029(5) 0.007(5)
C37A 0.080(7) 0.087(6) 0.099(7) -0.029(5) 0.014(5) 0.013(5)
C38A 0.101(8) 0.097(7) 0.073(6) 0.014(5) -0.012(5) 0.005(6)
C41A 0.042(5) 0.072(6) 0.051(4) -0.013(4) -0.006(3) 0.006(4)
C42A 0.045(5) 0.088(6) 0.102(7) -0.031(5) -0.019(5) 0.007(5)
C43A 0.033(5) 0.085(7) 0.087(6) -0.045(5) 0.005(4) -0.004(5)
C44A 0.049(7) 0.169(11) 0.129(9) -0.095(8) 0.014(6) -0.015(7)
C45A 0.061(10) 0.28(3) 0.155(14) -0.131(17) 0.052(9) -0.052(12)
C46A 0.138(17) 0.24(2) 0.129(11) -0.082(14) 0.071(12) -0.113(14)
C47A 0.157(12) 0.083(7) 0.112(9) -0.021(6) 0.042(8) -0.047(8)
C48A 0.094(8) 0.078(7) 0.095(7) -0.037(5) 0.033(6) -0.020(6)
C61 0.23(2) 0.196(16) 0.197(17) -0.047(12) -0.018(14) -0.009(15)
C62 0.161(17) 0.26(2) 0.171(16) -0.027(16) -0.009(12) -0.022(17)
C63 0.186(19) 0.191(17) 0.208(19) -0.033(14) -0.050(14) 0.068(16)
C64 0.144(16) 0.40(4) 0.214(19) -0.04(2) 0.091(14) 0.02(2)
C65 0.28(2) 0.122(12) 0.259(19) 0.018(11) -0.043(15) 0.056(14)
C71 0.25(2) 0.33(3) 0.21(2) 0.177(19) -0.082(15) -0.09(2)
C72 0.17(2) 0.23(3) 0.72(10) 0.27(4) -0.09(3) -0.047(19)
C73 0.64(7) 0.24(3) 0.30(5) 0.11(3) -0.21(5) -0.03(3)
C74 0.28(4) 0.55(6) 0.33(4) 0.10(4) 0.14(3) 0.02(4)
C75 0.31(3) 0.237(18) 0.138(14) 0.022(11) 0.004(15) -0.041(19)

loop_
_atom_type_symbol
_atom_type_description
_atom_type_scat_dispersion_real
_atom_type_scat_dispersion_imag
_atom_type_scat_source
C C 0.0033 0.0016 'International Tables Vol C Tables 4.2.6.8 and 6.1.1.4'
H H 0.0000 0.0000 'International Tables Vol C Tables 4.2.6.8 and 6.1.1.4'
N N 0.0061 0.0033 'International Tables Vol C Tables 4.2.6.8 and 6.1.1.4'
Nb Nb -2.0727 0.6215 'International Tables Vol C Tables 4.2.6.8 and 6.1.1.4'

loop_
_geom_angle_atom_site_label_1
_geom_angle_atom_site_label_2
_geom_angle_atom_site_label_3
_geom_angle
N1 Nb1 N5 102.9(2)
N1 Nb1 C41 95.9(2)
N5 Nb1 C41 122.7(2)
N1 Nb1 N2 95.9(2)
N5 Nb1 N2 93.9(2)
C41 Nb1 N2 137.5(2)
N1 Nb1 N6 104.9(2)
N5 Nb1 N6 89.4(2)
C41 Nb1 N6 33.3(2)
N2 Nb1 N6 157.62(19)
N1 Nb1 N3 133.8(2)
N5 Nb1 N3 116.22(19)
C41 Nb1 N3 83.5(2)
N2 Nb1 N3 59.37(18)
N6 Nb1 N3 99.43(18)
N1 Nb1 C5 117.3(2)
N5 Nb1 C5 106.6(2)
C41 Nb1 C5 111.5(2)
N2 Nb1 C5 29.37(18)
N6 Nb1 C5 129.0(2)
N3 Nb1 C5 30.01(17)
N1A Nb2 N5A 102.3(2)
N1A Nb2 C41A 96.9(3)
N5A Nb2 C41A 120.8(3)
N1A Nb2 N2A 95.7(2)
N5A Nb2 N2A 92.6(2)
C41A Nb2 N2A 140.4(2)
N1A Nb2 N3A 128.9(2)
N5A Nb2 N3A 120.70(19)
C41A Nb2 N3A 84.4(2)
N2A Nb2 N3A 58.86(19)
N1A Nb2 N6A 106.2(2)
N5A Nb2 N6A 87.8(2)
C41A Nb2 N6A 33.1(2)
N2A Nb2 N6A 157.5(2)
N3A Nb2 N6A 101.94(19)
C1 N1 Nb1 177.3(5)
C5 N2 C9 126.4(6)
C5 N2 Nb1 96.9(4)
C9 N2 Nb1 136.7(4)
C5 N3 C51 124.3(5)
C5 N3 Nb1 92.2(4)
C51 N3 Nb1 135.8(4)
C5 N4 C6 128.8(7)
C5 N4 H4 108(5)
C6 N4 H4 120(5)
C21 N5 C12 115.7(5)
C21 N5 Nb1 117.1(4)
C12 N5 Nb1 127.1(4)
C41 N6 C31 129.7(6)
C41 N6 Nb1 68.2(4)
C31 N6 Nb1 160.7(4)
N1 C1 C2 107.8(6)
N1 C1 C3 107.6(6)
C2 C1 C3 110.5(7)
N1 C1 C4 110.3(6)
C2 C1 C4 109.2(6)
C3 C1 C4 111.3(6)
C1 C2 H2A 109.5
C1 C2 H2B 109.5
H2A C2 H2B 109.5
C1 C2 H2C 109.5
H2A C2 H2C 109.5
H2B C2 H2C 109.5
C1 C3 H3A 109.5
C1 C3 H3B 109.5
H3A C3 H3B 109.5
C1 C3 H3C 109.5
H3A C3 H3C 109.5
H3B C3 H3C 109.5
C1 C4 H4A1 109.5
C1 C4 H4B2 109.5
H4A1 C4 H4B2 109.5
C1 C4 H4C3 109.5
H4A1 C4 H4C3 109.5
H4B2 C4 H4C3 109.5
N2 C5 N3 111.5(6)
N2 C5 N4 123.6(7)
N3 C5 N4 124.8(7)
N2 C5 Nb1 53.7(3)
N3 C5 Nb1 57.8(3)
N4 C5 Nb1 176.9(5)
N4 C6 C8 112.6(6)
N4 C6 C7 107.4(7)
C8 C6 C7 111.9(6)
N4 C6 H6 108.3
C8 C6 H6 108.3
C7 C6 H6 108.3
C6 C7 H7A 109.5
C6 C7 H7B 109.5
H7A C7 H7B 109.5
C6 C7 H7C 109.5
H7A C7 H7C 109.5
H7B C7 H7C 109.5
C6 C8 H8A 109.5
C6 C8 H8B 109.5
H8A C8 H8B 109.5
C6 C8 H8C 109.5
H8A C8 H8C 109.5
H8B C8 H8C 109.5
N2 C9 C10 113.6(6)
N2 C9 C11 112.6(6)
C10 C9 C11 113.6(7)
N2 C9 H9 105.4
C10 C9 H9 105.4
C11 C9 H9 105.4
C9 C10 H10A 109.5
C9 C10 H10B 109.5
H10A C10 H10B 109.5
C9 C10 H10C 109.5
H10A C10 H10C 109.5
H10B C10 H10C 109.5
C9 C11 H11A 109.5
C9 C11 H11B 109.5
H11A C11 H11B 109.5
C9 C11 H11C 109.5
H11A C11 H11C 109.5
H11B C11 H11C 109.5
C13 C12 N5 119.7(8)
C13 C12 C17 120.0(8)
N5 C12 C17 120.3(7)
C14 C13 C12 119.5(10)
C14 C13 C18 120.2(10)
C12 C13 C18 120.2(7)
C15 C14 C13 122.4(12)
C15 C14 H14 118.8
C13 C14 H14 118.8
C14 C15 C16 118.7(10)
C14 C15 H15 120.7
C16 C15 H15 120.7
C17 C16 C15 122.4(11)
C17 C16 H16 118.8
C15 C16 H16 118.8
C16 C17 C12 116.9(9)
C16 C17 C19 123.1(10)
C12 C17 C19 120.0(8)
C13 C18 H18A 109.5
C13 C18 H18B 109.5
H18A C18 H18B 109.5
C13 C18 H18C 109.5
H18A C18 H18C 109.5
H18B C18 H18C 109.5
C17 C19 H19A 109.5
C17 C19 H19B 109.5
H19A C19 H19B 109.5
C17 C19 H19C 109.5
H19A C19 H19C 109.5
H19B C19 H19C 109.5
C22 C21 N5 129.4(6)
C22 C21 H21 115.3
N5 C21 H21 115.3
C21 C22 C23 124.1(7)
C21 C22 H22 118.0
C23 C22 H22 118.0
C24 C23 C28 117.0(7)
C24 C23 C22 119.0(7)
C28 C23 C22 123.9(7)
C25 C24 C23 120.8(8)
C25 C24 H24 119.6
C23 C24 H24 119.6
C26 C25 C24 121.0(8)
C26 C25 H25 119.5
C24 C25 H25 119.5
C27 C26 C25 118.5(8)
C27 C26 H26 120.7
C25 C26 H26 120.7
C26 C27 C28 121.4(8)
C26 C27 H27 119.3
C28 C27 H27 119.3
C27 C28 C23 121.3(8)
C27 C28 H28 119.4
C23 C28 H28 119.4
C32 C31 C36 123.3(7)
C32 C31 N6 119.9(7)
C36 C31 N6 116.8(7)
C33 C32 C31 118.2(9)
C33 C32 C37 120.3(9)
C31 C32 C37 121.4(7)
C34 C33 C32 121.0(10)
C34 C33 H33 119.5
C32 C33 H33 119.5
C33 C34 C35 120.2(10)
C33 C34 H34 119.9
C35 C34 H34 119.9
C34 C35 C36 121.9(10)
C34 C35 H35 119.0
C36 C35 H35 119.0
C31 C36 C35 115.3(9)
C31 C36 C38 124.6(7)
C35 C36 C38 120.2(9)
C32 C37 H37A 109.5
C32 C37 H37B 109.5
H37A C37 H37B 109.5
C32 C37 H37C 109.5
H37A C37 H37C 109.5
H37B C37 H37C 109.5
C36 C38 H38A 109.5
C36 C38 H38B 109.5
H38A C38 H38B 109.5
C36 C38 H38C 109.5
H38A C38 H38C 109.5
H38B C38 H38C 109.5
N6 C41 C42 129.2(6)
N6 C41 Nb1 78.4(4)
C42 C41 Nb1 152.3(5)
C43 C42 C41 111.9(6)
C43 C42 H42A 109.2
C41 C42 H42A 109.2
C43 C42 H42B 109.2
C41 C42 H42B 109.2
H42A C42 H42B 107.9
C44 C43 C48 116.6(8)
C44 C43 C42 122.0(7)
C48 C43 C42 121.5(8)
C43 C44 C45 121.8(9)
C43 C44 H44 119.1
C45 C44 H44 119.1
C46 C45 C44 120.5(12)
C46 C45 H45 119.8
C44 C45 H45 119.8
C47 C46 C45 118.8(15)
C47 C46 H46 120.6
C45 C46 H46 120.6
C46 C47 C48 121.8(16)
C46 C47 H47 119.1
C48 C47 H47 119.1
C47 C48 C43 120.6(11)
C47 C48 H48 119.7
C43 C48 H48 119.7
C56 C51 C52 117.0(6)
C56 C51 N3 120.1(6)
C52 C51 N3 122.8(6)
C53 C52 C51 121.5(6)
C53 C52 H52 119.3
C51 C52 H52 119.3
C52 C53 C54 120.0(6)
C52 C53 H53 120.0
C54 C53 H53 120.0
C55 C54 C53 118.6(6)
C55 C54 N3A 118.8(6)
C53 C54 N3A 122.4(6)
C54 C55 C56 121.3(6)
C54 C55 H55 119.3
C56 C55 H55 119.3
C55 C56 C51 121.6(6)
C55 C56 H56 119.2
C51 C56 H56 119.2
C1A N1A Nb2 174.9(5)
C5A N2A C9A 125.5(6)
C5A N2A Nb2 97.4(4)
C9A N2A Nb2 136.9(5)
C5A N3A C54 123.0(5)
C5A N3A Nb2 94.9(4)
C54 N3A Nb2 137.5(4)
C5A N4A C6A 129.4(7)
C5A N4A H4A 111(5)
C6A N4A H4A 120(5)
C21A N5A C12A 115.7(5)
C21A N5A Nb2 117.3(4)
C12A N5A Nb2 127.0(4)
C41A N6A C31A 131.6(6)
C41A N6A Nb2 69.0(4)
C31A N6A Nb2 158.0(4)
N1A C1A C3A 109.3(7)
N1A C1A C4A 110.3(6)
C3A C1A C4A 109.3(8)
N1A C1A C2A 108.1(7)
C3A C1A C2A 111.3(9)
C4A C1A C2A 108.6(8)
C1A C2A H2A1 109.5
C1A C2A H2A2 109.5
H2A1 C2A H2A2 109.5
C1A C2A H2A3 109.5
H2A1 C2A H2A3 109.5
H2A2 C2A H2A3 109.5
C1A C3A H3A1 109.5
C1A C3A H3A2 109.5
H3A1 C3A H3A2 109.5
C1A C3A H3A3 109.5
H3A1 C3A H3A3 109.5
H3A2 C3A H3A3 109.5
C1A C4A H4A4 109.5
C1A C4A H4A5 109.5
H4A4 C4A H4A5 109.5
C1A C4A H4A6 109.5
H4A4 C4A H4A6 109.5
H4A5 C4A H4A6 109.5
N2A C5A N3A 108.9(6)
N2A C5A N4A 125.9(7)
N3A C5A N4A 125.1(7)
N4A C6A C8A 112.6(7)
N4A C6A C7A 108.4(7)
C8A C6A C7A 112.3(8)
N4A C6A H6A 107.8
C8A C6A H6A 107.8
C7A C6A H6A 107.8
C6A C7A H7A1 109.5
C6A C7A H7A2 109.5
H7A1 C7A H7A2 109.5
C6A C7A H7A3 109.5
H7A1 C7A H7A3 109.5
H7A2 C7A H7A3 109.5
C6A C8A H8A1 109.5
C6A C8A H8A2 109.5
H8A1 C8A H8A2 109.5
C6A C8A H8A3 109.5
H8A1 C8A H8A3 109.5
H8A2 C8A H8A3 109.5
C11A C9A N2A 113.9(7)
C11A C9A C10A 115.6(8)
N2A C9A C10A 112.7(7)
C11A C9A H9A 104.4
N2A C9A H9A 104.4
C10A C9A H9A 104.4
C9A C10A H10D 109.5
C9A C10A H10E 109.5
H10D C10A H10E 109.5
C9A C10A H10F 109.5
H10D C10A H10F 109.5
H10E C10A H10F 109.5
C9A C11A H11D 109.5
C9A C11A H11E 109.5
H11D C11A H11E 109.5
C9A C11A H11F 109.5
H11D C11A H11F 109.5
H11E C11A H11F 109.5
C17A C12A C13A 122.1(8)
C17A C12A N5A 118.7(7)
C13A C12A N5A 119.2(7)
C12A C13A C14A 117.4(9)
C12A C13A C18A 122.3(7)
C14A C13A C18A 120.3(10)
C15A C14A C13A 120.8(11)
C15A C14A H14A 119.6
C13A C14A H14A 119.6
C16A C15A C14A 121.6(12)
C16A C15A H15A 119.2
C14A C15A H15A 119.2
C15A C16A C17A 120.5(11)
C15A C16A H16A 119.7
C17A C16A H16A 119.7
C12A C17A C16A 117.4(9)
C12A C17A C19A 121.6(8)
C16A C17A C19A 121.0(9)
C13A C18A H18D 109.5
C13A C18A H18E 109.5
H18D C18A H18E 109.5
C13A C18A H18F 109.5
H18D C18A H18F 109.5
H18E C18A H18F 109.5
C17A C19A H19D 109.5
C17A C19A H19E 109.5
H19D C19A H19E 109.5
C17A C19A H19F 109.5
H19D C19A H19F 109.5
H19E C19A H19F 109.5
C22A C21A N5A 128.9(6)
C22A C21A H21A 115.5
N5A C21A H21A 115.5
C21A C22A C23A 126.0(6)
C21A C22A H22A 117.0
C23A C22A H22A 117.0
C28A C23A C24A 116.9(7)
C28A C23A C22A 121.1(6)
C24A C23A C22A 122.0(7)
C25A C24A C23A 120.6(7)
C25A C24A H24A 119.7
C23A C24A H24A 119.7
C26A C25A C24A 120.7(8)
C26A C25A H25A 119.6
C24A C25A H25A 119.6
C25A C26A C27A 120.1(8)
C25A C26A H26A 120.0
C27A C26A H26A 120.0
C26A C27A C28A 119.6(8)
C26A C27A H27A 120.2
C28A C27A H27A 120.2
C27A C28A C23A 122.0(7)
C27A C28A H28A 119.0
C23A C28A H28A 119.0
C32A C31A C36A 121.8(7)
C32A C31A N6A 118.9(7)
C36A C31A N6A 119.2(7)
C31A C32A C33A 116.7(9)
C31A C32A C37A 121.1(7)
C33A C32A C37A 122.2(8)
C34A C33A C32A 121.5(10)
C34A C33A H33A 119.3
C32A C33A H33A 119.3
C35A C34A C33A 120.3(10)
C35A C34A H34A 119.8
C33A C34A H34A 119.8
C34A C35A C36A 120.1(10)
C34A C35A H35A 119.9
C36A C35A H35A 119.9
C35A C36A C31A 119.3(8)
C35A C36A C38A 118.5(9)
C31A C36A C38A 122.1(7)
C32A C37A H37D 109.5
C32A C37A H37E 109.5
H37D C37A H37E 109.5
C32A C37A H37F 109.5
H37D C37A H37F 109.5
H37E C37A H37F 109.5
C36A C38A H38D 109.5
C36A C38A H38E 109.5
H38D C38A H38E 109.5
C36A C38A H38F 109.5
H38D C38A H38F 109.5
H38E C38A H38F 109.5
N6A C41A C42A 127.7(7)
N6A C41A Nb2 77.9(4)
C42A C41A Nb2 154.2(6)
C43A C42A C41A 113.6(6)
C43A C42A H42C 108.8
C41A C42A H42C 108.8
C43A C42A H42D 108.8
C41A C42A H42D 108.8
H42C C42A H42D 107.7
C44A C43A C48A 118.8(10)
C44A C43A C42A 120.0(10)
C48A C43A C42A 121.2(7)
C43A C44A C45A 119.5(12)
C43A C44A H44A 120.3
C45A C44A H44A 120.3
C46A C45A C44A 118.6(16)
C46A C45A H45A 120.7
C44A C45A H45A 120.7
C45A C46A C47A 125.7(19)
C45A C46A H46A 117.2
C47A C46A H46A 117.2
C46A C47A C48A 116.2(13)
C46A C47A H47A 121.9
C48A C47A H47A 121.9
C47A C48A C43A 121.2(9)
C47A C48A H48A 119.4
C43A C48A H48A 119.4
C62 C61 H61A 109.5
C62 C61 H61B 109.5
H61A C61 H61B 109.5
C62 C61 H61C 109.5
H61A C61 H61C 109.5
H61B C61 H61C 109.5
C61 C62 C63 114.6(19)
C61 C62 H62A 108.6
C63 C62 H62A 108.6
C61 C62 H62B 108.6
C63 C62 H62B 108.6
H62A C62 H62B 107.6
C64 C63 C62 117.1(19)
C64 C63 H63A 108.0
C62 C63 H63A 108.0
C64 C63 H63B 108.0
C62 C63 H63B 108.0
H63A C63 H63B 107.3
C63 C64 C65 116.6(19)
C63 C64 H64A 108.1
C65 C64 H64A 108.1
C63 C64 H64B 108.1
C65 C64 H64B 108.1
H64A C64 H64B 107.3
C64 C65 H65A 109.5
C64 C65 H65B 109.5
H65A C65 H65B 109.5
C64 C65 H65C 109.5
H65A C65 H65C 109.5
H65B C65 H65C 109.5
C72 C71 H71A 109.5
C72 C71 H71B 109.5
H71A C71 H71B 109.5
C72 C71 H71C 109.5
H71A C71 H71C 109.5
H71B C71 H71C 109.5
C73 C72 C71 103(2)
C73 C72 H72A 111.1
C71 C72 H72A 111.1
C73 C72 H72B 111.1
C71 C72 H72B 111.1
H72A C72 H72B 109.1
C72 C73 C74 118(4)
C72 C73 H73A 107.7
C74 C73 H73A 107.7
C72 C73 H73B 107.7
C74 C73 H73B 107.7
H73A C73 H73B 107.1
C73 C74 C75 126(4)
C73 C74 H74A 105.9
C75 C74 H74A 105.9
C73 C74 H74B 105.9
C75 C74 H74B 105.9
H74A C74 H74B 106.2
C74 C75 H75A 109.5
C74 C75 H75B 109.5
H75A C75 H75B 109.5
C74 C75 H75C 109.5
H75A C75 H75C 109.5
H75B C75 H75C 109.5

loop_
_geom_bond_atom_site_label_1
_geom_bond_atom_site_label_2
_geom_bond_distance
Nb1 N1 1.766(5)
Nb1 N5 2.097(5)
Nb1 C41 2.133(6)
Nb1 N2 2.174(5)
Nb1 N6 2.250(5)
Nb1 N3 2.267(5)
Nb1 C5 2.676(7)
Nb2 N1A 1.752(5)
Nb2 N5A 2.105(5)
Nb2 C41A 2.133(7)
Nb2 N2A 2.197(5)
Nb2 N3A 2.224(5)
Nb2 N6A 2.235(5)
N1 C1 1.464(8)
N2 C5 1.322(7)
N2 C9 1.466(8)
N3 C5 1.340(8)
N3 C51 1.411(7)
N4 C5 1.371(8)
N4 C6 1.462(9)
N4 H4 0.74(6)
N5 C21 1.395(8)
N5 C12 1.412(8)
N6 C41 1.262(7)
N6 C31 1.434(8)
C1 C2 1.514(9)
C1 C3 1.514(9)
C1 C4 1.527(9)
C2 H2A 0.9600
C2 H2B 0.9600
C2 H2C 0.9600
C3 H3A 0.9600
C3 H3B 0.9600
C3 H3C 0.9600
C4 H4A1 0.9600
C4 H4B2 0.9600
C4 H4C3 0.9600
C6 C8 1.497(9)
C6 C7 1.519(9)
C6 H6 0.9800
C7 H7A 0.9600
C7 H7B 0.9600
C7 H7C 0.9600
C8 H8A 0.9600
C8 H8B 0.9600
C8 H8C 0.9600
C9 C10 1.504(9)
C9 C11 1.524(10)
C9 H9 0.9800
C10 H10A 0.9600
C10 H10B 0.9600
C10 H10C 0.9600
C11 H11A 0.9600
C11 H11B 0.9600
C11 H11C 0.9600
C12 C13 1.408(11)
C12 C17 1.415(10)
C13 C14 1.359(11)
C13 C18 1.496(11)
C14 C15 1.344(15)
C14 H14 0.9300
C15 C16 1.399(14)
C15 H15 0.9300
C16 C17 1.384(11)
C16 H16 0.9300
C17 C19 1.474(11)
C18 H18A 0.9600
C18 H18B 0.9600
C18 H18C 0.9600
C19 H19A 0.9600
C19 H19B 0.9600
C19 H19C 0.9600
C21 C22 1.349(8)
C21 H21 0.9300
C22 C23 1.469(9)
C22 H22 0.9300
C23 C24 1.397(9)
C23 C28 1.399(9)
C24 C25 1.388(10)
C24 H24 0.9300
C25 C26 1.387(10)
C25 H25 0.9300
C26 C27 1.360(10)
C26 H26 0.9300
C27 C28 1.382(9)
C27 H27 0.9300
C28 H28 0.9300
C31 C32 1.387(10)
C31 C36 1.394(10)
C32 C33 1.383(10)
C32 C37 1.496(10)
C33 C34 1.354(12)
C33 H33 0.9300
C34 C35 1.379(12)
C34 H34 0.9300
C35 C36 1.413(11)
C35 H35 0.9300
C36 C38 1.481(10)
C37 H37A 0.9600
C37 H37B 0.9600
C37 H37C 0.9600
C38 H38A 0.9600
C38 H38B 0.9600
C38 H38C 0.9600
C41 C42 1.509(9)
C42 C43 1.487(9)
C42 H42A 0.9700
C42 H42B 0.9700
C43 C44 1.378(10)
C43 C48 1.386(10)
C44 C45 1.380(11)
C44 H44 0.9300
C45 C46 1.354(17)
C45 H45 0.9300
C46 C47 1.347(19)
C46 H46 0.9300
C47 C48 1.377(14)
C47 H47 0.9300
C48 H48 0.9300
C51 C56 1.391(8)
C51 C52 1.393(8)
C52 C53 1.392(8)
C52 H52 0.9300
C53 C54 1.398(8)
C53 H53 0.9300
C54 C55 1.363(8)
C54 N3A 1.439(8)
C55 C56 1.382(8)
C55 H55 0.9300
C56 H56 0.9300
N1A C1A 1.443(8)
N2A C5A 1.315(8)
N2A C9A 1.491(9)
N3A C5A 1.355(8)
N4A C5A 1.364(9)
N4A C6A 1.436(10)
N4A H4A 0.68(5)
N5A C21A 1.368(7)
N5A C12A 1.433(8)
N6A C41A 1.248(8)
N6A C31A 1.435(8)
C1A C3A 1.490(12)
C1A C4A 1.501(10)
C1A C2A 1.525(12)
C2A H2A1 0.9600
C2A H2A2 0.9600
C2A H2A3 0.9600
C3A H3A1 0.9600
C3A H3A2 0.9600
C3A H3A3 0.9600
C4A H4A4 0.9600
C4A H4A5 0.9600
C4A H4A6 0.9600
C6A C8A 1.472(11)
C6A C7A 1.511(10)
C6A H6A 0.9800
C7A H7A1 0.9600
C7A H7A2 0.9600
C7A H7A3 0.9600
C8A H8A1 0.9600
C8A H8A2 0.9600
C8A H8A3 0.9600
C9A C11A 1.471(10)
C9A C10A 1.514(11)
C9A H9A 0.9800
C10A H10D 0.9600
C10A H10E 0.9600
C10A H10F 0.9600
C11A H11D 0.9600
C11A H11E 0.9600
C11A H11F 0.9600
C12A C17A 1.372(10)
C12A C13A 1.380(10)
C13A C14A 1.414(11)
C13A C18A 1.481(10)
C14A C15A 1.343(14)
C14A H14A 0.9300
C15A C16A 1.332(14)
C15A H15A 0.9300
C16A C17A 1.430(11)
C16A H16A 0.9300
C17A C19A 1.504(11)
C18A H18D 0.9600
C18A H18E 0.9600
C18A H18F 0.9600
C19A H19D 0.9600
C19A H19E 0.9600
C19A H19F 0.9600
C21A C22A 1.342(8)
C21A H21A 0.9300
C22A C23A 1.471(9)
C22A H22A 0.9300
C23A C28A 1.392(9)
C23A C24A 1.395(9)
C24A C25A 1.393(9)
C24A H24A 0.9300
C25A C26A 1.356(10)
C25A H25A 0.9300
C26A C27A 1.371(10)
C26A H26A 0.9300
C27A C28A 1.381(9)
C27A H27A 0.9300
C28A H28A 0.9300
C31A C32A 1.381(9)
C31A C36A 1.383(9)
C32A C33A 1.389(11)
C32A C37A 1.482(10)
C33A C34A 1.384(12)
C33A H33A 0.9300
C34A C35A 1.346(12)
C34A H34A 0.9300
C35A C36A 1.380(11)
C35A H35A 0.9300
C36A C38A 1.508(10)
C37A H37D 0.9600
C37A H37E 0.9600
C37A H37F 0.9600
C38A H38D 0.9600
C38A H38E 0.9600
C38A H38F 0.9600
C41A C42A 1.522(10)
C42A C43A 1.497(10)
C42A H42C 0.9700
C42A H42D 0.9700
C43A C44A 1.385(11)
C43A C48A 1.388(11)
C44A C45A 1.396(18)
C44A H44A 0.9300
C45A C46A 1.31(2)
C45A H45A 0.9300
C46A C47A 1.360(17)
C46A H46A 0.9300
C47A C48A 1.384(11)
C47A H47A 0.9300
C48A H48A 0.9300
C61 C62 1.467(17)
C61 H61A 0.9600
C61 H61B 0.9600
C61 H61C 0.9600
C62 C63 1.505(18)
C62 H62A 0.9700
C62 H62B 0.9700
C63 C64 1.359(19)
C63 H63A 0.9700
C63 H63B 0.9700
C64 C65 1.47(2)
C64 H64A 0.9700
C64 H64B 0.9700
C65 H65A 0.9600
C65 H65B 0.9600
C65 H65C 0.9600
C71 C72 1.47(4)
C71 H71A 0.9600
C71 H71B 0.9600
C71 H71C 0.9600
C72 C73 1.29(5)
C72 H72A 0.9700
C72 H72B 0.9700
C73 C74 1.34(4)
C73 H73A 0.9700
C73 H73B 0.9700
C74 C75 1.43(3)
C74 H74A 0.9700
C74 H74B 0.9700
C75 H75A 0.9600
C75 H75B 0.9600
C75 H75C 0.9600
